data_7703651
loop_
_publ_author_name
'Shiga, Takuya'
'Kumamaru, Rina'
'Newton, Graham N.'
'Oshio, Hiroki'

_publ_section_title
;
 Heteroleptic iron(ii) complexes with naphthoquinone-type ligands.
;
_journal_issue 5
_journal_name_full 'Dalton transactions (Cambridge, England : 2003)'
_journal_page_first 1485
_journal_page_last 1491
_journal_paper_doi 10.1039/c9dt03946e
_journal_volume 49
_journal_year 2020
_chemical_formula_moiety 'C36 H18 Fe N10 O4, 2(C3 H7 N O)'
_chemical_formula_sum 'C42 H32 Fe N12 O6'
_chemical_formula_weight 856.64
_space_group_crystal_system triclinic
_space_group_IT_number 2
_space_group_name_Hall '-P 1'
_space_group_name_H-M_alt 'P -1'
_atom_sites_solution_hydrogens geom
_audit_creation_method SHELXL-2016/6
_audit_update_record
;
2019-09-30 deposited with the CCDC.	2019-12-27 downloaded from the CCDC.
;
_cell_angle_alpha 106.5717(12)
_cell_angle_beta 111.1607(11)
_cell_angle_gamma 94.9087(12)
_cell_formula_units_Z 2
_cell_length_a 11.6257(11)
_cell_length_b 13.6920(12)
_cell_length_c 13.7914(12)
_cell_measurement_reflns_used 4228
_cell_measurement_temperature 100(2)
_cell_measurement_theta_max 27.86
_cell_measurement_theta_min 2.22
_cell_volume 1918.1(3)
_computing_cell_refinement 'Bruker SAINT'
_computing_data_collection 'Bruker APEX2'
_computing_data_reduction 'Bruker SAINT'
_computing_molecular_graphics 'Bruker SHELXTL'
_computing_publication_material 'Bruker SHELXTL'
_computing_structure_refinement 'SHELXL-2014 (Sheldrick 2014)'
_computing_structure_solution 'SHELXS-97 (Sheldrick 2008)'
_diffrn_ambient_temperature 100(2)
_diffrn_detector_area_resol_mean 8.366
_diffrn_measured_fraction_theta_full 0.984
_diffrn_measured_fraction_theta_max 0.966
_diffrn_measurement_device_type 'Bruker APEX-II CCD'
_diffrn_measurement_method '\f and \w scans'
_diffrn_radiation_type MoK\a
_diffrn_radiation_wavelength 0.71073
_diffrn_reflns_av_R_equivalents 0.0188
_diffrn_reflns_av_unetI/netI 0.0430
_diffrn_reflns_Laue_measured_fraction_full 0.984
_diffrn_reflns_Laue_measured_fraction_max 0.966
_diffrn_reflns_limit_h_max 15
_diffrn_reflns_limit_h_min -15
_diffrn_reflns_limit_k_max 17
_diffrn_reflns_limit_k_min -8
_diffrn_reflns_limit_l_max 17
_diffrn_reflns_limit_l_min -17
_diffrn_reflns_number 11328
_diffrn_reflns_point_group_measured_fraction_full 0.984
_diffrn_reflns_point_group_measured_fraction_max 0.966
_diffrn_reflns_theta_full 25.242
_diffrn_reflns_theta_max 27.499
_diffrn_reflns_theta_min 1.587
_diffrn_source 'fine-focus sealed tube'
_exptl_absorpt_coefficient_mu 0.461
_exptl_absorpt_correction_T_max 0.7456
_exptl_absorpt_correction_T_min 0.6656
_exptl_absorpt_correction_type empirical
_exptl_absorpt_process_details SADABS
_exptl_crystal_colour 'dark green'
_exptl_crystal_density_diffrn 1.483
_exptl_crystal_density_method 'not measured'
_exptl_crystal_description plates
_exptl_crystal_F_000 884
_exptl_crystal_size_max 0.230
_exptl_crystal_size_mid 0.210
_exptl_crystal_size_min 0.120
_refine_diff_density_max 1.828
_refine_diff_density_min -1.194
_refine_diff_density_rms 0.088
_refine_ls_extinction_method none
_refine_ls_goodness_of_fit_ref 1.288
_refine_ls_hydrogen_treatment constr
_refine_ls_matrix_type full
_refine_ls_number_parameters 583
_refine_ls_number_reflns 8506
_refine_ls_number_restraints 113
_refine_ls_restrained_S_all 115.766
_refine_ls_R_factor_all 0.0644
_refine_ls_R_factor_gt 0.0541
_refine_ls_shift/su_max 0.001
_refine_ls_shift/su_mean 0.000
_refine_ls_structure_factor_coef Fsqd
_refine_ls_weighting_details 'w=1/[\s^2^(Fo^2^)+(0.1000P)^2^] where P=(Fo^2^+2Fc^2^)/3'
_refine_ls_weighting_scheme calc
_refine_ls_wR_factor_gt 0.1647
_refine_ls_wR_factor_ref 0.1778
_reflns_Friedel_coverage 0.000
_reflns_number_gt 7144
_reflns_number_total 8506
_reflns_threshold_expression 'I > 2\s(I)'
_cod_data_source_file c9dt03946e2.cif
_cod_data_source_block Comp4
_cod_database_code 7703651
_shelx_shelxl_version_number 2016/6
_shelx_space_group_comment
;
The symmetry employed for this shelxl refinement is uniquely defined
by the following loop, which should always be used as a source of
symmetry information in preference to the above space-group names.
They are only intended as comments.
;
_shelx_estimated_absorpt_t_min 0.901
_shelx_estimated_absorpt_t_max 0.947

loop_
_space_group_symop_operation_xyz
'x, y, z'
'-x, -y, -z'

loop_
_atom_site_label
_atom_site_type_symbol
_atom_site_fract_x
_atom_site_fract_y
_atom_site_fract_z
_atom_site_U_iso_or_equiv
_atom_site_adp_type
_atom_site_occupancy
_atom_site_site_symmetry_order
_atom_site_calc_flag
_atom_site_refinement_flags_posn
_atom_site_refinement_flags_adp
_atom_site_refinement_flags_occupancy
_atom_site_disorder_assembly
_atom_site_disorder_group
Fe1 Fe 0.80709(3) 0.77225(2) 0.54358(3) 0.00970(13) Uani 1 1 d . . . . .
O2 O 1.13346(17) 1.24809(14) 0.73614(15) 0.0176(4) Uani 1 1 d . . . . .
N7 N 0.66089(19) 0.81118(16) 0.55538(17) 0.0126(4) Uani 1 1 d . . . . .
H7 H 0.640600 0.807829 0.610129 0.015 Uiso 1 1 calc R U . . .
N2 N 0.91550(19) 0.91214(16) 0.61969(16) 0.0108(4) Uani 1 1 d . . . . .
N4 N 0.86588(19) 0.73860(15) 0.68389(16) 0.0116(4) Uani 1 1 d . . . . .
O4 O 0.48355(19) 0.29285(15) 0.35893(16) 0.0224(4) Uani 1 1 d . . . . .
N5 N 0.72158(19) 0.62321(15) 0.48189(16) 0.0121(4) Uani 1 1 d . . . . .
O1 O 0.75291(17) 0.99141(14) 0.73823(15) 0.0166(4) Uani 1 1 d . . . . .
C8 C 1.0148(2) 1.07703(19) 0.67829(19) 0.0115(5) Uani 1 1 d . . . . .
C15 C 0.8532(2) 1.16486(19) 0.77685(19) 0.0133(5) Uani 1 1 d . . . . .
C16 C 0.8308(2) 1.04850(19) 0.72740(19) 0.0117(5) Uani 1 1 d . . . . .
C4 C 1.1607(2) 0.8201(2) 0.5279(2) 0.0165(5) Uani 1 1 d . . . . .
H4 H 1.222589 0.880993 0.549314 0.020 Uiso 1 1 calc R U . . .
C6 C 1.0215(2) 0.92325(18) 0.59909(19) 0.0111(5) Uani 1 1 d . . . . .
C7 C 0.9113(2) 1.01192(18) 0.67119(19) 0.0108(5) Uani 1 1 d . . . . .
C12 C 0.8861(3) 1.3804(2) 0.8681(2) 0.0184(5) Uani 1 1 d . . . . .
H12 H 0.897061 1.453790 0.899386 0.022 Uiso 1 1 calc R U . . .
C10 C 0.9538(2) 1.23184(19) 0.77889(19) 0.0131(5) Uani 1 1 d . . . . .
C5 C 1.0509(2) 0.82643(19) 0.54539(19) 0.0129(5) Uani 1 1 d . . . . .
C9 C 1.0435(2) 1.18971(19) 0.73088(19) 0.0127(5) Uani 1 1 d . . . . .
C11 C 0.9700(3) 1.3394(2) 0.8255(2) 0.0161(5) Uani 1 1 d . . . . .
H11 H 1.038532 1.384691 0.828179 0.019 Uiso 1 1 calc R U . . .
C1 C 0.9764(2) 0.6481(2) 0.4645(2) 0.0170(5) Uani 1 1 d . . . . .
H1 H 0.912294 0.588204 0.440974 0.020 Uiso 1 1 calc R U . . .
C2 C 1.0841(3) 0.6358(2) 0.4453(2) 0.0198(6) Uani 1 1 d . . . . .
H2 H 1.093390 0.568392 0.409638 0.024 Uiso 1 1 calc R U . . .
C14 C 0.7708(3) 1.2074(2) 0.8210(2) 0.0181(5) Uani 1 1 d . . . . .
H14 H 0.703628 1.162605 0.820847 0.022 Uiso 1 1 calc R U . . .
C3 C 1.1773(3) 0.7213(2) 0.4778(2) 0.0204(6) Uani 1 1 d . . . . .
H3 H 1.252338 0.713513 0.466420 0.024 Uiso 1 1 calc R U . . .
C13 C 0.7861(3) 1.3142(2) 0.8649(2) 0.0215(6) Uani 1 1 d . . . . .
H13 H 0.728100 1.342557 0.892996 0.026 Uiso 1 1 calc R U . . .
N1 N 0.95959(19) 0.74188(16) 0.51523(16) 0.0119(4) Uani 1 1 d . . . . .
N3 N 1.08602(19) 1.02044(16) 0.63313(16) 0.0119(4) Uani 1 1 d . . . . .
C24 C 0.6022(2) 0.46389(19) 0.4153(2) 0.0132(5) Uani 1 1 d . . . . .
C22 C 0.7365(2) 0.57762(18) 0.5599(2) 0.0118(5) Uani 1 1 d . . . . .
C23 C 0.6339(2) 0.54942(19) 0.3876(2) 0.0127(5) Uani 1 1 d . . . . .
C32 C 0.5804(3) 0.5524(2) 0.2753(2) 0.0183(5) Uani 1 1 d . . . . .
C17 C 0.9445(2) 0.8036(2) 0.7857(2) 0.0167(5) Uani 1 1 d . . . . .
H17 H 0.973944 0.874100 0.795440 0.020 Uiso 1 1 calc R U . . .
C26 C 0.4440(2) 0.3741(2) 0.2221(2) 0.0175(5) Uani 1 1 d . . . . .
C21 C 0.8231(2) 0.63881(19) 0.6722(2) 0.0132(5) Uani 1 1 d . . . . .
C31 C 0.4790(2) 0.4593(2) 0.1931(2) 0.0172(5) Uani 1 1 d . . . . .
C18 C 0.9836(3) 0.7708(2) 0.8764(2) 0.0198(6) Uani 1 1 d . . . . .
H18 H 1.038923 0.818303 0.947221 0.024 Uiso 1 1 calc R U . . .
C25 C 0.5082(2) 0.3698(2) 0.3360(2) 0.0170(5) Uani 1 1 d . . . . .
C20 C 0.8594(3) 0.6012(2) 0.7596(2) 0.0185(5) Uani 1 1 d . . . . .
H20 H 0.828350 0.530722 0.748544 0.022 Uiso 1 1 calc R U . . .
C27 C 0.3462(3) 0.2907(2) 0.1418(2) 0.0220(6) Uani 1 1 d . . . . .
H27 H 0.321009 0.233223 0.160590 0.026 Uiso 1 1 calc R U . . .
C19 C 0.9415(3) 0.6682(2) 0.8630(2) 0.0219(6) Uani 1 1 d . . . . .
H19 H 0.968604 0.644123 0.924168 0.026 Uiso 1 1 calc R U . . .
C30 C 0.4182(3) 0.4580(2) 0.0853(2) 0.0253(6) Uani 1 1 d . . . . .
H30 H 0.442416 0.514833 0.065284 0.030 Uiso 1 1 calc R U . . .
C28 C 0.2863(3) 0.2919(2) 0.0353(2) 0.0266(6) Uani 1 1 d . . . . .
H28 H 0.219824 0.235396 -0.018455 0.032 Uiso 1 1 calc R U . . .
C29 C 0.3224(3) 0.3743(2) 0.0066(2) 0.0278(7) Uani 1 1 d . . . . .
H29 H 0.281806 0.373948 -0.066990 0.033 Uiso 1 1 calc R U . . .
N6 N 0.6683(2) 0.48135(16) 0.52503(17) 0.0140(4) Uani 1 1 d . . . . .
O3 O 0.6146(2) 0.62194(16) 0.24634(16) 0.0329(6) Uani 1 1 d . . . . .
N8 N 0.74304(19) 0.80475(15) 0.41395(16) 0.0120(4) Uani 1 1 d . . . . .
H8 H 0.779657 0.794997 0.367159 0.014 Uiso 1 1 calc R U . . .
C34 C 0.5910(2) 0.84340(19) 0.4784(2) 0.0133(5) Uani 1 1 d . . . . .
C35 C 0.6420(2) 0.8423(2) 0.3968(2) 0.0153(5) Uani 1 1 d . . . . .
C33 C 0.4752(2) 0.8747(2) 0.4740(2) 0.0178(5) Uani 1 1 d . . . . .
C36 C 0.5836(3) 0.8744(3) 0.3035(2) 0.0256(7) Uani 1 1 d . . . . .
N9 N 0.3825(2) 0.9010(2) 0.4691(2) 0.0245(5) Uani 1 1 d . . . . .
N10 N 0.5370(3) 0.8993(3) 0.2289(3) 0.0503(10) Uani 1 1 d . . . . .
N11 N 1.2684(2) 1.02929(18) 0.99137(18) 0.0194(5) Uani 1 1 d . . . . .
C37 C 1.1571(3) 1.0376(2) 0.9969(2) 0.0183(5) Uani 1 1 d . . . . .
H45 H 1.149097 1.035303 1.062436 0.022 Uiso 1 1 calc R U . . .
C39 C 1.3775(3) 1.0267(3) 1.0839(2) 0.0253(6) Uani 1 1 d . . . . .
H39A H 1.443039 1.089245 1.109331 0.038 Uiso 1 1 calc R U . . .
H39B H 1.410185 0.964550 1.060593 0.038 Uiso 1 1 calc R U . . .
H39C H 1.352977 1.024701 1.144362 0.038 Uiso 1 1 calc R U . . .
C38 C 1.2899(3) 1.0344(3) 0.8951(2) 0.0329(7) Uani 1 1 d . . . . .
H38A H 1.210575 1.035872 0.837883 0.049 Uiso 1 1 calc R U . . .
H38B H 1.321039 0.973022 0.866213 0.049 Uiso 1 1 calc R U . . .
H38C H 1.352587 1.097648 0.916324 0.049 Uiso 1 1 calc R U . . .
O5 O 1.06471(18) 1.04794(15) 0.92500(15) 0.0223(4) Uani 1 1 d . . . . .
N12 N 1.2663(2) 1.66738(16) 0.83415(16) 0.0464(5) Uani 1 1 d D U . . .
C41 C 1.3649(3) 1.7339(2) 0.93870(18) 0.0502(6) Uani 1 1 d D U . . .
H46 H 1.329422 1.785909 0.977810 0.075 Uiso 1 1 calc R U . . .
H47 H 1.431380 1.769336 0.925031 0.075 Uiso 1 1 calc R U . . .
H48 H 1.400716 1.691475 0.983919 0.075 Uiso 1 1 calc R U . . .
C40 C 1.2028(4) 1.5801(2) 0.8274(2) 0.0464(5) Uani 0.583(4) 1 d D U P A 1
H49 H 1.139506 1.542878 0.755678 0.056 Uiso 0.583(4) 1 calc R U P A 1
O6 O 1.2088(4) 1.5375(2) 0.8943(2) 0.0473(6) Uani 0.583(4) 1 d D U P A 1
C43 C 1.2289(5) 1.7081(3) 0.7437(2) 0.0476(6) Uani 0.583(4) 1 d D U P A 1
H50 H 1.275601 1.684858 0.697699 0.071 Uiso 0.583(4) 1 calc R U P A 1
H51 H 1.247761 1.784414 0.773426 0.071 Uiso 0.583(4) 1 calc R U P A 1
H52 H 1.138206 1.682421 0.698778 0.071 Uiso 0.583(4) 1 calc R U P A 1
O7 O 1.0910(6) 1.5866(5) 0.6653(5) 0.0481(7) Uani 0.417(4) 1 d . U P A 2
C45 C 1.1788(9) 1.6535(8) 0.7320(8) 0.0470(5) Uani 0.417(4) 1 d . U P A 2
H53 H 1.190464 1.710730 0.708170 0.056 Uiso 0.417(4) 1 calc R U P A 2
C44 C 1.2286(10) 1.5585(8) 0.8497(8) 0.0464(6) Uani 0.417(4) 1 d . U P A 2
H54 H 1.206206 1.571920 0.913603 0.070 Uiso 0.417(4) 1 calc R U P A 2
H55 H 1.300414 1.523965 0.861816 0.070 Uiso 0.417(4) 1 calc R U P A 2
H56 H 1.156374 1.513520 0.783107 0.070 Uiso 0.417(4) 1 calc R U P A 2

loop_
_atom_site_aniso_label
_atom_site_aniso_U_11
_atom_site_aniso_U_22
_atom_site_aniso_U_33
_atom_site_aniso_U_23
_atom_site_aniso_U_13
_atom_site_aniso_U_12
Fe1 0.0101(2) 0.00894(19) 0.00967(19) 0.00329(14) 0.00345(14) 0.00194(13)
O2 0.0192(10) 0.0140(9) 0.0169(9) 0.0003(7) 0.0094(8) -0.0029(7)
N7 0.0153(10) 0.0111(10) 0.0117(10) 0.0039(8) 0.0064(8) 0.0006(8)
N2 0.0110(10) 0.0121(10) 0.0103(9) 0.0046(8) 0.0045(8) 0.0035(8)
N4 0.0137(10) 0.0101(9) 0.0110(9) 0.0040(8) 0.0045(8) 0.0030(8)
O4 0.0281(11) 0.0148(9) 0.0243(10) 0.0072(8) 0.0118(9) -0.0033(8)
N5 0.0141(10) 0.0106(10) 0.0111(10) 0.0039(8) 0.0043(8) 0.0024(8)
O1 0.0188(9) 0.0139(9) 0.0196(9) 0.0044(7) 0.0119(8) 0.0011(7)
C8 0.0122(11) 0.0143(12) 0.0080(10) 0.0047(9) 0.0036(9) 0.0022(9)
C15 0.0157(12) 0.0130(12) 0.0108(11) 0.0042(9) 0.0048(9) 0.0033(9)
C16 0.0108(11) 0.0151(12) 0.0091(10) 0.0060(9) 0.0023(9) 0.0032(9)
C4 0.0157(13) 0.0175(13) 0.0185(12) 0.0066(10) 0.0088(10) 0.0046(10)
C6 0.0126(11) 0.0118(11) 0.0109(11) 0.0060(9) 0.0051(9) 0.0041(9)
C7 0.0113(11) 0.0120(11) 0.0093(10) 0.0045(9) 0.0036(9) 0.0034(9)
C12 0.0288(15) 0.0111(12) 0.0155(12) 0.0039(10) 0.0089(11) 0.0080(11)
C10 0.0159(12) 0.0132(12) 0.0096(11) 0.0040(9) 0.0045(9) 0.0022(9)
C5 0.0135(12) 0.0147(12) 0.0105(11) 0.0046(9) 0.0041(9) 0.0042(9)
C9 0.0151(12) 0.0133(12) 0.0080(10) 0.0047(9) 0.0025(9) 0.0008(9)
C11 0.0191(13) 0.0141(12) 0.0134(12) 0.0044(10) 0.0050(10) 0.0021(10)
C1 0.0187(13) 0.0128(12) 0.0195(13) 0.0039(10) 0.0081(11) 0.0064(10)
C2 0.0218(14) 0.0170(13) 0.0221(13) 0.0052(11) 0.0107(11) 0.0092(11)
C14 0.0193(13) 0.0183(13) 0.0216(13) 0.0061(10) 0.0135(11) 0.0065(10)
C3 0.0185(13) 0.0237(14) 0.0229(13) 0.0085(11) 0.0113(11) 0.0095(11)
C13 0.0273(15) 0.0199(14) 0.0218(13) 0.0062(11) 0.0143(12) 0.0110(11)
N1 0.0135(10) 0.0109(10) 0.0104(9) 0.0033(8) 0.0037(8) 0.0038(8)
N3 0.0109(10) 0.0131(10) 0.0105(9) 0.0033(8) 0.0038(8) 0.0019(8)
C24 0.0133(12) 0.0114(11) 0.0149(12) 0.0035(9) 0.0064(10) 0.0029(9)
C22 0.0133(12) 0.0116(11) 0.0134(11) 0.0056(9) 0.0073(10) 0.0048(9)
C23 0.0124(12) 0.0111(11) 0.0139(12) 0.0026(9) 0.0060(10) 0.0016(9)
C32 0.0232(14) 0.0146(12) 0.0140(12) 0.0036(10) 0.0056(11) 0.0006(10)
C17 0.0184(13) 0.0136(12) 0.0163(12) 0.0039(10) 0.0062(10) 0.0026(10)
C26 0.0157(13) 0.0149(12) 0.0192(13) 0.0027(10) 0.0072(10) 0.0002(10)
C21 0.0159(12) 0.0116(11) 0.0147(12) 0.0052(9) 0.0078(10) 0.0060(9)
C31 0.0180(13) 0.0138(12) 0.0154(12) 0.0015(10) 0.0052(10) 0.0009(10)
C18 0.0236(14) 0.0202(13) 0.0122(12) 0.0054(10) 0.0031(10) 0.0068(11)
C25 0.0172(13) 0.0140(12) 0.0201(13) 0.0021(10) 0.0113(11) 0.0012(10)
C20 0.0245(14) 0.0146(12) 0.0173(13) 0.0085(10) 0.0064(11) 0.0072(11)
C27 0.0208(14) 0.0159(13) 0.0238(14) 0.0034(11) 0.0067(11) -0.0023(11)
C19 0.0304(16) 0.0233(14) 0.0153(12) 0.0119(11) 0.0079(11) 0.0095(12)
C30 0.0310(16) 0.0186(14) 0.0174(13) 0.0059(11) 0.0012(12) -0.0003(12)
C28 0.0215(15) 0.0219(14) 0.0218(14) -0.0009(11) 0.0006(12) -0.0031(11)
C29 0.0312(16) 0.0223(14) 0.0166(13) 0.0034(11) -0.0016(12) 0.0011(12)
N6 0.0171(11) 0.0112(10) 0.0165(10) 0.0064(8) 0.0082(9) 0.0044(8)
O3 0.0496(15) 0.0206(10) 0.0161(10) 0.0067(8) 0.0041(10) -0.0154(10)
N8 0.0124(10) 0.0114(10) 0.0114(9) 0.0021(8) 0.0055(8) 0.0003(8)
C34 0.0109(12) 0.0158(12) 0.0147(11) 0.0078(10) 0.0048(9) 0.0028(9)
C35 0.0127(12) 0.0203(13) 0.0172(12) 0.0111(10) 0.0068(10) 0.0041(10)
C33 0.0166(13) 0.0215(13) 0.0197(13) 0.0123(11) 0.0082(11) 0.0044(10)
C36 0.0184(14) 0.0475(19) 0.0292(15) 0.0261(14) 0.0180(12) 0.0145(13)
N9 0.0208(13) 0.0319(14) 0.0320(13) 0.0191(11) 0.0156(11) 0.0105(10)
N10 0.0273(16) 0.106(3) 0.054(2) 0.063(2) 0.0243(15) 0.0335(18)
N11 0.0214(12) 0.0254(12) 0.0152(11) 0.0097(9) 0.0087(9) 0.0078(10)
C37 0.0218(14) 0.0126(12) 0.0167(12) 0.0036(10) 0.0056(11) -0.0010(10)
C39 0.0234(15) 0.0364(17) 0.0200(14) 0.0151(12) 0.0077(12) 0.0126(13)
C38 0.0374(18) 0.052(2) 0.0222(15) 0.0189(14) 0.0184(14) 0.0231(16)
O5 0.0171(10) 0.0246(10) 0.0182(9) 0.0064(8) 0.0007(8) 0.0023(8)
N12 0.0465(11) 0.0483(11) 0.0483(11) 0.0136(8) 0.0251(9) 0.0123(9)
C41 0.0500(12) 0.0502(12) 0.0502(11) 0.0124(9) 0.0239(10) 0.0091(10)
C40 0.0465(11) 0.0479(11) 0.0485(11) 0.0131(9) 0.0252(9) 0.0122(9)
O6 0.0479(12) 0.0477(12) 0.0491(11) 0.0133(9) 0.0247(10) 0.0112(10)
C43 0.0476(12) 0.0496(12) 0.0495(11) 0.0147(9) 0.0249(10) 0.0119(10)
O7 0.0481(13) 0.0483(13) 0.0496(12) 0.0139(10) 0.0235(10) 0.0119(10)
C45 0.0471(12) 0.0484(12) 0.0487(11) 0.0138(9) 0.0247(9) 0.0121(9)
C44 0.0468(12) 0.0479(12) 0.0484(11) 0.0132(9) 0.0256(10) 0.0120(9)

loop_
_atom_type_symbol
_atom_type_description
_atom_type_scat_dispersion_real
_atom_type_scat_dispersion_imag
_atom_type_scat_source
C C 0.0033 0.0016 'International Tables Vol C Tables 4.2.6.8 and 6.1.1.4'
H H 0.0000 0.0000 'International Tables Vol C Tables 4.2.6.8 and 6.1.1.4'
N N 0.0061 0.0033 'International Tables Vol C Tables 4.2.6.8 and 6.1.1.4'
O O 0.0106 0.0060 'International Tables Vol C Tables 4.2.6.8 and 6.1.1.4'
Fe Fe 0.3463 0.8444 'International Tables Vol C Tables 4.2.6.8 and 6.1.1.4'

loop_
_geom_angle_atom_site_label_1
_geom_angle_atom_site_label_2
_geom_angle_atom_site_label_3
_geom_angle
_geom_angle_site_symmetry_1
_geom_angle_site_symmetry_3
_geom_angle_publ_flag
N8 Fe1 N7 81.65(9) . . ?
N8 Fe1 N2 89.21(9) . . ?
N7 Fe1 N2 96.38(9) . . ?
N8 Fe1 N5 98.40(8) . . ?
N7 Fe1 N5 90.43(9) . . ?
N2 Fe1 N5 170.47(8) . . ?
N8 Fe1 N1 90.36(8) . . ?
N7 Fe1 N1 171.59(9) . . ?
N2 Fe1 N1 80.82(8) . . ?
N5 Fe1 N1 93.34(8) . . ?
N8 Fe1 N4 176.45(8) . . ?
N7 Fe1 N4 94.83(9) . . ?
N2 Fe1 N4 91.61(8) . . ?
N5 Fe1 N4 81.14(8) . . ?
N1 Fe1 N4 93.18(8) . . ?
C34 N7 Fe1 116.42(17) . . ?
C34 N7 H7 121.8 . . ?
Fe1 N7 H7 121.8 . . ?
C7 N2 C6 103.6(2) . . ?
C7 N2 Fe1 140.47(17) . . ?
C6 N2 Fe1 114.24(15) . . ?
C17 N4 C21 118.0(2) . . ?
C17 N4 Fe1 126.82(17) . . ?
C21 N4 Fe1 115.15(16) . . ?
C22 N5 C23 103.4(2) . . ?
C22 N5 Fe1 113.58(16) . . ?
C23 N5 Fe1 142.06(17) . . ?
N3 C8 C7 111.0(2) . . ?
N3 C8 C9 125.8(2) . . ?
C7 C8 C9 123.2(2) . . ?
C14 C15 C10 119.4(2) . . ?
C14 C15 C16 118.6(2) . . ?
C10 C15 C16 122.0(2) . . ?
O1 C16 C7 124.4(2) . . ?
O1 C16 C15 121.0(2) . . ?
C7 C16 C15 114.6(2) . . ?
C5 C4 C3 117.8(3) . . ?
C5 C4 H4 121.1 . . ?
C3 C4 H4 121.1 . . ?
N3 C6 N2 116.0(2) . . ?
N3 C6 C5 128.5(2) . . ?
N2 C6 C5 115.4(2) . . ?
N2 C7 C8 107.4(2) . . ?
N2 C7 C16 128.9(2) . . ?
C8 C7 C16 122.9(2) . . ?
C11 C12 C13 120.1(2) . . ?
C11 C12 H12 120.0 . . ?
C13 C12 H12 120.0 . . ?
C11 C10 C15 119.7(2) . . ?
C11 C10 C9 119.0(2) . . ?
C15 C10 C9 121.2(2) . . ?
N1 C5 C4 123.1(2) . . ?
N1 C5 C6 112.6(2) . . ?
C4 C5 C6 124.2(2) . . ?
O2 C9 C8 123.8(2) . . ?
O2 C9 C10 121.0(2) . . ?
C8 C9 C10 115.2(2) . . ?
C12 C11 C10 120.1(3) . . ?
C12 C11 H11 119.9 . . ?
C10 C11 H11 119.9 . . ?
N1 C1 C2 122.2(2) . . ?
N1 C1 H1 118.9 . . ?
C2 C1 H1 118.9 . . ?
C3 C2 C1 119.8(2) . . ?
C3 C2 H2 120.1 . . ?
C1 C2 H2 120.1 . . ?
C13 C14 C15 120.5(3) . . ?
C13 C14 H14 119.7 . . ?
C15 C14 H14 119.7 . . ?
C2 C3 C4 119.3(2) . . ?
C2 C3 H3 120.4 . . ?
C4 C3 H3 120.4 . . ?
C14 C13 C12 120.2(2) . . ?
C14 C13 H13 119.9 . . ?
C12 C13 H13 119.9 . . ?
C1 N1 C5 117.8(2) . . ?
C1 N1 Fe1 126.67(18) . . ?
C5 N1 Fe1 115.38(16) . . ?
C6 N3 C8 102.0(2) . . ?
N6 C24 C23 110.8(2) . . ?
N6 C24 C25 125.7(2) . . ?
C23 C24 C25 123.5(2) . . ?
N6 C22 N5 116.2(2) . . ?
N6 C22 C21 126.9(2) . . ?
N5 C22 C21 116.9(2) . . ?
N5 C23 C24 107.5(2) . . ?
N5 C23 C32 129.3(2) . . ?
C24 C23 C32 123.2(2) . . ?
O3 C32 C23 124.8(2) . . ?
O3 C32 C31 120.6(2) . . ?
C23 C32 C31 114.6(2) . . ?
N4 C17 C18 122.0(2) . . ?
N4 C17 H17 119.0 . . ?
C18 C17 H17 119.0 . . ?
C27 C26 C31 119.1(3) . . ?
C27 C26 C25 119.0(2) . . ?
C31 C26 C25 121.9(2) . . ?
N4 C21 C20 122.6(2) . . ?
N4 C21 C22 112.8(2) . . ?
C20 C21 C22 124.5(2) . . ?
C30 C31 C26 119.5(2) . . ?
C30 C31 C32 118.5(2) . . ?
C26 C31 C32 122.0(2) . . ?
C19 C18 C17 119.4(2) . . ?
C19 C18 H18 120.3 . . ?
C17 C18 H18 120.3 . . ?
O4 C25 C24 123.7(2) . . ?
O4 C25 C26 121.8(2) . . ?
C24 C25 C26 114.5(2) . . ?
C19 C20 C21 118.8(2) . . ?
C19 C20 H20 120.6 . . ?
C21 C20 H20 120.6 . . ?
C28 C27 C26 120.2(3) . . ?
C28 C27 H27 119.9 . . ?
C26 C27 H27 119.9 . . ?
C20 C19 C18 119.1(2) . . ?
C20 C19 H19 120.5 . . ?
C18 C19 H19 120.5 . . ?
C29 C30 C31 120.7(3) . . ?
C29 C30 H30 119.7 . . ?
C31 C30 H30 119.7 . . ?
C29 C28 C27 120.6(3) . . ?
C29 C28 H28 119.7 . . ?
C27 C28 H28 119.7 . . ?
C28 C29 C30 119.9(3) . . ?
C28 C29 H29 120.0 . . ?
C30 C29 H29 120.0 . . ?
C22 N6 C24 102.1(2) . . ?
C35 N8 Fe1 116.36(17) . . ?
C35 N8 H8 121.8 . . ?
Fe1 N8 H8 121.8 . . ?
N7 C34 C33 123.7(2) . . ?
N7 C34 C35 112.5(2) . . ?
C33 C34 C35 123.9(2) . . ?
N8 C35 C36 123.2(2) . . ?
N8 C35 C34 112.9(2) . . ?
C36 C35 C34 123.8(2) . . ?
N9 C33 C34 178.5(3) . . ?
N10 C36 C35 179.6(4) . . ?
C37 N11 C39 122.6(2) . . ?
C37 N11 C38 120.9(2) . . ?
C39 N11 C38 116.2(2) . . ?
O5 C37 N11 125.6(3) . . ?
O5 C37 H45 117.2 . . ?
N11 C37 H45 117.2 . . ?
N11 C39 H39A 109.5 . . ?
N11 C39 H39B 109.5 . . ?
H39A C39 H39B 109.5 . . ?
N11 C39 H39C 109.5 . . ?
H39A C39 H39C 109.5 . . ?
H39B C39 H39C 109.5 . . ?
N11 C38 H38A 109.5 . . ?
N11 C38 H38B 109.5 . . ?
H38A C38 H38B 109.5 . . ?
N11 C38 H38C 109.5 . . ?
H38A C38 H38C 109.5 . . ?
H38B C38 H38C 109.5 . . ?
C40 N12 C43 121.60(3) . . ?
C40 N12 C41 120.22(9) . . ?
C45 N12 C41 150.9(5) . . ?
C43 N12 C41 117.56(3) . . ?
C45 N12 C44 101.6(6) . . ?
C41 N12 C44 106.8(4) . . ?
N12 C41 H46 109.5 . . ?
N12 C41 H47 109.5 . . ?
H46 C41 H47 109.5 . . ?
N12 C41 H48 109.5 . . ?
H46 C41 H48 109.5 . . ?
H47 C41 H48 109.5 . . ?
O6 C40 N12 132.77(4) . . ?
O6 C40 H49 113.6 . . ?
N12 C40 H49 113.6 . . ?
N12 C43 H50 109.5 . . ?
N12 C43 H51 109.5 . . ?
H50 C43 H51 109.5 . . ?
N12 C43 H52 109.5 . . ?
H50 C43 H52 109.5 . . ?
H51 C43 H52 109.5 . . ?
O7 C45 N12 135.1(10) . . ?
O7 C45 H53 112.5 . . ?
N12 C45 H53 112.5 . . ?
N12 C44 H54 109.5 . . ?
N12 C44 H55 109.5 . . ?
H54 C44 H55 109.5 . . ?
N12 C44 H56 109.5 . . ?
H54 C44 H56 109.5 . . ?
H55 C44 H56 109.5 . . ?

loop_
_geom_bond_atom_site_label_1
_geom_bond_atom_site_label_2
_geom_bond_distance
_geom_bond_site_symmetry_2
_geom_bond_publ_flag
Fe1 N8 1.870(2) . ?
Fe1 N7 1.872(2) . ?
Fe1 N2 1.961(2) . ?
Fe1 N5 1.982(2) . ?
Fe1 N1 2.001(2) . ?
Fe1 N4 2.008(2) . ?
O2 C9 1.228(3) . ?
N7 C34 1.299(3) . ?
N7 H7 0.8800 . ?
N2 C7 1.362(3) . ?
N2 C6 1.367(3) . ?
N4 C17 1.349(3) . ?
N4 C21 1.357(3) . ?
O4 C25 1.224(3) . ?
N5 C22 1.358(3) . ?
N5 C23 1.366(3) . ?
O1 C16 1.224(3) . ?
C8 N3 1.371(3) . ?
C8 C7 1.391(3) . ?
C8 C9 1.455(3) . ?
C15 C14 1.392(3) . ?
C15 C10 1.410(4) . ?
C15 C16 1.501(3) . ?
C16 C7 1.453(3) . ?
C4 C5 1.387(3) . ?
C4 C3 1.397(4) . ?
C4 H4 0.9500 . ?
C6 N3 1.331(3) . ?
C6 C5 1.457(3) . ?
C12 C11 1.390(4) . ?
C12 C13 1.391(4) . ?
C12 H12 0.9500 . ?
C10 C11 1.393(3) . ?
C10 C9 1.498(3) . ?
C5 N1 1.355(3) . ?
C11 H11 0.9500 . ?
C1 N1 1.344(3) . ?
C1 C2 1.384(4) . ?
C1 H1 0.9500 . ?
C2 C3 1.370(4) . ?
C2 H2 0.9500 . ?
C14 C13 1.383(4) . ?
C14 H14 0.9500 . ?
C3 H3 0.9500 . ?
C13 H13 0.9500 . ?
C24 N6 1.364(3) . ?
C24 C23 1.391(3) . ?
C24 C25 1.463(3) . ?
C22 N6 1.335(3) . ?
C22 C21 1.450(3) . ?
C23 C32 1.461(3) . ?
C32 O3 1.221(3) . ?
C32 C31 1.501(4) . ?
C17 C18 1.386(4) . ?
C17 H17 0.9500 . ?
C26 C27 1.404(4) . ?
C26 C31 1.411(4) . ?
C26 C25 1.497(4) . ?
C21 C20 1.385(3) . ?
C31 C30 1.390(4) . ?
C18 C19 1.385(4) . ?
C18 H18 0.9500 . ?
C20 C19 1.381(4) . ?
C20 H20 0.9500 . ?
C27 C28 1.387(4) . ?
C27 H27 0.9500 . ?
C19 H19 0.9500 . ?
C30 C29 1.389(4) . ?
C30 H30 0.9500 . ?
C28 C29 1.379(4) . ?
C28 H28 0.9500 . ?
C29 H29 0.9500 . ?
N8 C35 1.294(3) . ?
N8 H8 0.8800 . ?
C34 C33 1.434(3) . ?
C34 C35 1.446(3) . ?
C35 C36 1.433(4) . ?
C33 N9 1.149(3) . ?
C36 N10 1.139(4) . ?
N11 C37 1.336(4) . ?
N11 C39 1.450(3) . ?
N11 C38 1.456(3) . ?
C37 O5 1.223(3) . ?
C37 H45 0.9500 . ?
C39 H39A 0.9800 . ?
C39 H39B 0.9800 . ?
C39 H39C 0.9800 . ?
C38 H38A 0.9800 . ?
C38 H38B 0.9800 . ?
C38 H38C 0.9800 . ?
N12 C40 1.3100(2) . ?
N12 C45 1.354(10) . ?
N12 C43 1.4499(2) . ?
N12 C41 1.4500(2) . ?
N12 C44 1.612(10) . ?
C41 H46 0.9800 . ?
C41 H47 0.9800 . ?
C41 H48 0.9800 . ?
C40 O6 1.2104(2) . ?
C40 H49 0.9500 . ?
C43 H50 0.9800 . ?
C43 H51 0.9800 . ?
C43 H52 0.9800 . ?
O7 C45 1.186(12) . ?
C45 H53 0.9500 . ?
C44 H54 0.9800 . ?
C44 H55 0.9800 . ?
C44 H56 0.9800 . ?

loop_
_geom_torsion_atom_site_label_1
_geom_torsion_atom_site_label_2
_geom_torsion_atom_site_label_3
_geom_torsion_atom_site_label_4
_geom_torsion
_geom_torsion_site_symmetry_1
_geom_torsion_site_symmetry_2
_geom_torsion_site_symmetry_3
_geom_torsion_site_symmetry_4
_geom_torsion_publ_flag
N8 Fe1 N7 C34 -2.23(18) . . . . ?
N2 Fe1 N7 C34 86.03(19) . . . . ?
N5 Fe1 N7 C34 -100.66(19) . . . . ?
N4 Fe1 N7 C34 178.20(19) . . . . ?
C14 C15 C16 O1 -9.6(4) . . . . ?
C10 C15 C16 O1 171.1(2) . . . . ?
C14 C15 C16 C7 172.6(2) . . . . ?
C10 C15 C16 C7 -6.8(3) . . . . ?
C7 N2 C6 N3 0.5(3) . . . . ?
Fe1 N2 C6 N3 168.77(16) . . . . ?
C7 N2 C6 C5 178.75(19) . . . . ?
Fe1 N2 C6 C5 -12.9(3) . . . . ?
C6 N2 C7 C8 0.1(2) . . . . ?
Fe1 N2 C7 C8 -163.0(2) . . . . ?
C6 N2 C7 C16 -169.8(2) . . . . ?
Fe1 N2 C7 C16 27.1(4) . . . . ?
N3 C8 C7 N2 -0.6(3) . . . . ?
C9 C8 C7 N2 -178.5(2) . . . . ?
N3 C8 C7 C16 170.0(2) . . . . ?
C9 C8 C7 C16 -7.9(4) . . . . ?
O1 C16 C7 N2 1.3(4) . . . . ?
C15 C16 C7 N2 179.1(2) . . . . ?
O1 C16 C7 C8 -167.2(2) . . . . ?
C15 C16 C7 C8 10.6(3) . . . . ?
C14 C15 C10 C11 0.4(4) . . . . ?
C16 C15 C10 C11 179.8(2) . . . . ?
C14 C15 C10 C9 -179.1(2) . . . . ?
C16 C15 C10 C9 0.3(4) . . . . ?
C3 C4 C5 N1 -0.7(4) . . . . ?
C3 C4 C5 C6 178.4(2) . . . . ?
N3 C6 C5 N1 -175.8(2) . . . . ?
N2 C6 C5 N1 6.2(3) . . . . ?
N3 C6 C5 C4 5.1(4) . . . . ?
N2 C6 C5 C4 -173.0(2) . . . . ?
N3 C8 C9 O2 3.6(4) . . . . ?
C7 C8 C9 O2 -178.8(2) . . . . ?
N3 C8 C9 C10 -176.9(2) . . . . ?
C7 C8 C9 C10 0.7(3) . . . . ?
C11 C10 C9 O2 3.0(4) . . . . ?
C15 C10 C9 O2 -177.5(2) . . . . ?
C11 C10 C9 C8 -176.5(2) . . . . ?
C15 C10 C9 C8 3.0(3) . . . . ?
C13 C12 C11 C10 0.4(4) . . . . ?
C15 C10 C11 C12 -1.1(4) . . . . ?
C9 C10 C11 C12 178.4(2) . . . . ?
N1 C1 C2 C3 -0.5(4) . . . . ?
C10 C15 C14 C13 1.0(4) . . . . ?
C16 C15 C14 C13 -178.4(2) . . . . ?
C1 C2 C3 C4 -1.4(4) . . . . ?
C5 C4 C3 C2 1.9(4) . . . . ?
C15 C14 C13 C12 -1.7(4) . . . . ?
C11 C12 C13 C14 1.0(4) . . . . ?
C2 C1 N1 C5 1.7(4) . . . . ?
C2 C1 N1 Fe1 177.58(19) . . . . ?
C4 C5 N1 C1 -1.1(4) . . . . ?
C6 C5 N1 C1 179.8(2) . . . . ?
C4 C5 N1 Fe1 -177.45(19) . . . . ?
C6 C5 N1 Fe1 3.4(3) . . . . ?
N2 C6 N3 C8 -0.8(3) . . . . ?
C5 C6 N3 C8 -178.8(2) . . . . ?
C7 C8 N3 C6 0.8(2) . . . . ?
C9 C8 N3 C6 178.7(2) . . . . ?
C23 N5 C22 N6 0.7(3) . . . . ?
Fe1 N5 C22 N6 171.84(16) . . . . ?
C23 N5 C22 C21 -178.4(2) . . . . ?
Fe1 N5 C22 C21 -7.3(3) . . . . ?
C22 N5 C23 C24 -0.2(3) . . . . ?
Fe1 N5 C23 C24 -166.9(2) . . . . ?
C22 N5 C23 C32 -179.0(2) . . . . ?
Fe1 N5 C23 C32 14.3(4) . . . . ?
N6 C24 C23 N5 -0.3(3) . . . . ?
C25 C24 C23 N5 178.5(2) . . . . ?
N6 C24 C23 C32 178.6(2) . . . . ?
C25 C24 C23 C32 -2.7(4) . . . . ?
N5 C23 C32 O3 5.7(5) . . . . ?
C24 C23 C32 O3 -172.9(3) . . . . ?
N5 C23 C32 C31 -176.1(2) . . . . ?
C24 C23 C32 C31 5.3(4) . . . . ?
C21 N4 C17 C18 1.2(4) . . . . ?
Fe1 N4 C17 C18 -176.99(19) . . . . ?
C17 N4 C21 C20 -1.6(4) . . . . ?
Fe1 N4 C21 C20 176.82(19) . . . . ?
C17 N4 C21 C22 178.2(2) . . . . ?
Fe1 N4 C21 C22 -3.4(3) . . . . ?
N6 C22 C21 N4 -172.0(2) . . . . ?
N5 C22 C21 N4 7.0(3) . . . . ?
N6 C22 C21 C20 7.8(4) . . . . ?
N5 C22 C21 C20 -173.2(2) . . . . ?
C27 C26 C31 C30 -1.5(4) . . . . ?
C25 C26 C31 C30 178.4(2) . . . . ?
C27 C26 C31 C32 178.4(2) . . . . ?
C25 C26 C31 C32 -1.7(4) . . . . ?
O3 C32 C31 C30 -4.9(4) . . . . ?
C23 C32 C31 C30 176.8(2) . . . . ?
O3 C32 C31 C26 175.2(3) . . . . ?
C23 C32 C31 C26 -3.1(4) . . . . ?
N4 C17 C18 C19 0.1(4) . . . . ?
N6 C24 C25 O4 -4.3(4) . . . . ?
C23 C24 C25 O4 177.1(2) . . . . ?
N6 C24 C25 C26 176.3(2) . . . . ?
C23 C24 C25 C26 -2.3(3) . . . . ?
C27 C26 C25 O4 4.9(4) . . . . ?
C31 C26 C25 O4 -175.0(2) . . . . ?
C27 C26 C25 C24 -175.7(2) . . . . ?
C31 C26 C25 C24 4.4(4) . . . . ?
N4 C21 C20 C19 0.6(4) . . . . ?
C22 C21 C20 C19 -179.2(2) . . . . ?
C31 C26 C27 C28 0.8(4) . . . . ?
C25 C26 C27 C28 -179.1(2) . . . . ?
C21 C20 C19 C18 0.8(4) . . . . ?
C17 C18 C19 C20 -1.1(4) . . . . ?
C26 C31 C30 C29 0.9(4) . . . . ?
C32 C31 C30 C29 -179.0(3) . . . . ?
C26 C27 C28 C29 0.5(4) . . . . ?
C27 C28 C29 C30 -1.1(5) . . . . ?
C31 C30 C29 C28 0.4(5) . . . . ?
N5 C22 N6 C24 -0.9(3) . . . . ?
C21 C22 N6 C24 178.1(2) . . . . ?
C23 C24 N6 C22 0.7(3) . . . . ?
C25 C24 N6 C22 -178.0(2) . . . . ?
N7 Fe1 N8 C35 4.20(19) . . . . ?
N2 Fe1 N8 C35 -92.36(19) . . . . ?
N5 Fe1 N8 C35 93.40(19) . . . . ?
N1 Fe1 N8 C35 -173.17(19) . . . . ?
Fe1 N7 C34 C33 179.1(2) . . . . ?
Fe1 N7 C34 C35 0.1(3) . . . . ?
Fe1 N8 C35 C36 177.8(2) . . . . ?
Fe1 N8 C35 C34 -5.2(3) . . . . ?
N7 C34 C35 N8 3.2(3) . . . . ?
C33 C34 C35 N8 -175.7(2) . . . . ?
N7 C34 C35 C36 -179.8(3) . . . . ?
C33 C34 C35 C36 1.3(4) . . . . ?
C39 N11 C37 O5 174.2(3) . . . . ?
C38 N11 C37 O5 1.4(4) . . . . ?
C43 N12 C40 O6 -171.7(6) . . . . ?
C41 N12 C40 O6 -1.0(9) . . . . ?
C41 N12 C45 O7 -164.7(7) . . . . ?
C44 N12 C45 O7 2.9(13) . . . . ?
